data_4342379
loop_
_publ_author_name
'Falaise, Cl\'ement'
'Charles, Jean-S\'ebastien'
'Volkringer, Christophe'
'Loiseau, Thierry'

_publ_section_title
;
 Thorium Terephthalates Coordination Polymers Synthesized in Solvothermal
 DMF/H2O System.
;
_journal_issue 5
_journal_name_full 'Inorganic chemistry'
_journal_page_first 2235
_journal_paper_doi 10.1021/ic502725y
_journal_volume 54
_journal_year 2015
_chemical_formula_sum 'C16 H8 O8 Th'
_chemical_formula_weight 560.26
_chemical_name_systematic
;
 ?
;
_space_group_IT_number 15
_symmetry_cell_setting monoclinic
_symmetry_space_group_name_Hall '-C 2yc'
_symmetry_space_group_name_H-M 'C 1 2/c 1'
_atom_sites_solution_hydrogens geom
_atom_sites_solution_primary direct
_atom_sites_solution_secondary difmap
_audit_creation_method SHELXL-97
_cell_angle_alpha 90.00
_cell_angle_beta 114.4570(10)
_cell_angle_gamma 90.00
_cell_formula_units_Z 4
_cell_length_a 11.5931(2)
_cell_length_b 18.0521(3)
_cell_length_c 9.1948(2)
_cell_measurement_reflns_used 8166
_cell_measurement_temperature 293(2)
_cell_measurement_theta_max 28.235
_cell_measurement_theta_min 2.2355
_cell_volume 1751.62(6)
_computing_structure_refinement 'SHELXL-97 (Sheldrick, 2008)'
_diffrn_ambient_temperature 293(2)
_diffrn_measured_fraction_theta_full 1.000
_diffrn_measured_fraction_theta_max 1.000
_diffrn_radiation_monochromator graphite
_diffrn_radiation_source 'fine-focus sealed tube'
_diffrn_radiation_type MoK\a
_diffrn_radiation_wavelength 0.71073
_diffrn_reflns_av_R_equivalents 0.0357
_diffrn_reflns_av_sigmaI/netI 0.0225
_diffrn_reflns_limit_h_max 15
_diffrn_reflns_limit_h_min -15
_diffrn_reflns_limit_k_max 22
_diffrn_reflns_limit_k_min -24
_diffrn_reflns_limit_l_max 12
_diffrn_reflns_limit_l_min -12
_diffrn_reflns_number 15549
_diffrn_reflns_theta_full 28.32
_diffrn_reflns_theta_max 28.32
_diffrn_reflns_theta_min 2.24
_exptl_absorpt_coefficient_mu 8.552
_exptl_absorpt_correction_T_max 0.7457
_exptl_absorpt_correction_T_min 0.5794
_exptl_absorpt_correction_type empirical
_exptl_absorpt_process_details sadabs
_exptl_crystal_colour colorless
_exptl_crystal_density_diffrn 2.125
_exptl_crystal_density_method 'not measured'
_exptl_crystal_description block
_exptl_crystal_F_000 2520
_exptl_crystal_size_max 0.186
_exptl_crystal_size_mid 0.106
_exptl_crystal_size_min 0.071
_refine_diff_density_max 1.152
_refine_diff_density_min -1.458
_refine_diff_density_rms 0.459
_refine_ls_extinction_method none
_refine_ls_goodness_of_fit_ref 1.303
_refine_ls_hydrogen_treatment constr
_refine_ls_matrix_type full
_refine_ls_number_parameters 114
_refine_ls_number_reflns 2193
_refine_ls_number_restraints 0
_refine_ls_restrained_S_all 1.303
_refine_ls_R_factor_all 0.0173
_refine_ls_R_factor_gt 0.0141
_refine_ls_shift/su_max 0.000
_refine_ls_shift/su_mean 0.000
_refine_ls_structure_factor_coef Fsqd
_refine_ls_weighting_details 'calc w=1/[\s^2^(Fo^2^)+(0.0332P)^2^+0.0000P] where P=(Fo^2^+2Fc^2^)/3'
_refine_ls_weighting_scheme calc
_refine_ls_wR_factor_gt 0.0376
_refine_ls_wR_factor_ref 0.0599
_reflns_number_gt 2091
_reflns_number_total 2193
_reflns_threshold_expression >2\s(I)
_cod_data_source_file ic502725y_si_003.cif
_cod_data_source_block thbdc
_cod_depositor_comments 'Adding full bibliography for 4342379.cif.'
_cod_original_sg_symbol_H-M 'C 2/c'
_cod_database_code 4342379

loop_
_symmetry_equiv_pos_as_xyz
'x, y, z'
'-x, y, -z+1/2'
'x+1/2, y+1/2, z'
'-x+1/2, y+1/2, -z+1/2'
'-x, -y, -z'
'x, -y, z-1/2'
'-x+1/2, -y+1/2, -z'
'x+1/2, -y+1/2, z-1/2'

loop_
_atom_site_label
_atom_site_type_symbol
_atom_site_fract_x
_atom_site_fract_y
_atom_site_fract_z
_atom_site_U_iso_or_equiv
_atom_site_adp_type
_atom_site_occupancy
_atom_site_symmetry_multiplicity
_atom_site_calc_flag
_atom_site_refinement_flags
O12B O 0.8095(3) 0.52883(16) 0.7669(4) 0.0232(7) Uani 1 1 d .
O11B O 0.8376(3) 0.56528(17) 1.0110(3) 0.0216(6) Uani 1 1 d .
O11A O 1.0967(3) 0.37727(16) 0.6728(4) 0.0255(7) Uani 1 1 d .
O12A O 0.9373(3) 0.58033(16) 0.5663(4) 0.0270(7) Uani 1 1 d .
C1A C 1.1081(4) 0.3725(2) 0.5442(5) 0.0179(8) Uani 1 1 d .
C2A C 1.1812(4) 0.3087(2) 0.5209(5) 0.0211(8) Uani 1 1 d .
C3A C 1.2485(5) 0.2625(2) 0.6481(5) 0.0311(11) Uani 1 1 d .
H3A H 1.2472 0.2707 0.7473 0.037 Uiso 1 1 calc R
C1B C 0.7698(3) 0.5539(2) 0.8648(4) 0.0156(7) Uani 1 1 d .
C2B C 0.6309(3) 0.5689(2) 0.8052(5) 0.0169(8) Uani 1 1 d .
C4A C 1.1826(5) 0.2957(2) 0.3725(5) 0.0290(10) Uani 1 1 d .
H4A H 1.1368 0.3264 0.2866 0.035 Uiso 1 1 calc R
C4B C 0.5557(4) 0.5721(3) 0.6427(5) 0.0271(10) Uani 1 1 d .
H4B H 0.5930 0.5733 0.5706 0.033 Uiso 1 1 calc R
C3B C 0.5757(4) 0.5733(3) 0.9129(5) 0.0273(10) Uani 1 1 d .
H3B H 0.6261 0.5772 1.0218 0.033 Uiso 1 1 calc R
Th1 Th 1.0000 0.481313(8) 0.7500 0.00904(7) Uani 1 2 d S

loop_
_atom_site_aniso_label
_atom_site_aniso_U_11
_atom_site_aniso_U_22
_atom_site_aniso_U_33
_atom_site_aniso_U_23
_atom_site_aniso_U_13
_atom_site_aniso_U_12
O12B 0.0124(14) 0.0364(16) 0.0221(15) -0.0037(12) 0.0085(12) 0.0050(12)
O11B 0.0121(13) 0.0369(16) 0.0148(13) 0.0046(12) 0.0045(11) 0.0042(12)
O11A 0.0332(17) 0.0239(14) 0.0256(15) -0.0009(12) 0.0182(14) 0.0125(13)
O12A 0.0313(17) 0.0206(14) 0.0371(17) 0.0136(13) 0.0222(15) 0.0157(12)
C1A 0.0200(19) 0.0121(16) 0.0244(19) 0.0024(15) 0.0121(16) 0.0046(14)
C2A 0.030(2) 0.0152(18) 0.023(2) 0.0043(15) 0.0161(18) 0.0098(16)
C3A 0.047(3) 0.030(2) 0.022(2) 0.0086(18) 0.021(2) 0.024(2)
C1B 0.0100(16) 0.0192(17) 0.0188(17) 0.0017(15) 0.0072(14) 0.0010(14)
C2B 0.0085(16) 0.0258(19) 0.0165(17) 0.0000(15) 0.0053(14) 0.0007(14)
C4A 0.045(3) 0.025(2) 0.022(2) 0.0116(17) 0.019(2) 0.023(2)
C4B 0.0127(19) 0.055(3) 0.0171(19) 0.0034(18) 0.0097(16) 0.0004(18)
C3B 0.0118(18) 0.054(3) 0.0146(18) -0.0040(18) 0.0040(15) 0.0001(18)
Th1 0.00769(10) 0.01023(10) 0.01037(10) 0.000 0.00491(7) 0.000

loop_
_atom_type_symbol
_atom_type_description
_atom_type_scat_dispersion_real
_atom_type_scat_dispersion_imag
_atom_type_scat_source
C C 0.0033 0.0016 'International Tables Vol C Tables 4.2.6.8 and 6.1.1.4'
H H 0.0000 0.0000 'International Tables Vol C Tables 4.2.6.8 and 6.1.1.4'
O O 0.0106 0.0060 'International Tables Vol C Tables 4.2.6.8 and 6.1.1.4'
Th Th -7.2400 8.8979 'International Tables Vol C Tables 4.2.6.8 and 6.1.1.4'

loop_
_geom_angle_atom_site_label_1
_geom_angle_atom_site_label_2
_geom_angle_atom_site_label_3
_geom_angle
_geom_angle_site_symmetry_1
_geom_angle_site_symmetry_3
C1B O12B Th1 141.9(3) . .
C1B O11B Th1 146.4(3) . 5_767
C1A O11A Th1 124.9(3) . .
C1A O12A Th1 172.2(3) 5_766 .
O11A C1A O12A 123.1(4) . 5_766
O11A C1A C2A 118.5(3) . .
O12A C1A C2A 118.4(4) 5_766 .
C3A C2A C4A 119.7(4) . .
C3A C2A C1A 119.8(4) . .
C4A C2A C1A 120.5(4) . .
C4A C3A C2A 119.9(4) 7_756 .
O12B C1B O11B 124.9(3) . .
O12B C1B C2B 117.5(3) . .
O11B C1B C2B 117.5(3) . .
C4B C2B C3B 119.8(4) . .
C4B C2B C1B 120.3(4) . .
C3B C2B C1B 119.7(3) . .
C3A C4A C2A 120.4(4) 7_756 .
C2B C4B C3B 120.2(4) . 2_656
C2B C3B C4B 119.7(4) . 2_656
O12A Th1 O12A 81.40(16) 2_756 .
O12A Th1 O11B 145.22(11) 2_756 6_565
O12A Th1 O11B 73.43(11) . 6_565
O12A Th1 O11B 73.43(11) 2_756 5_767
O12A Th1 O11B 145.22(11) . 5_767
O11B Th1 O11B 138.58(15) 6_565 5_767
O12A Th1 O12B 76.10(11) 2_756 2_756
O12A Th1 O12B 72.89(11) . 2_756
O11B Th1 O12B 117.25(11) 6_565 2_756
O11B Th1 O12B 77.96(10) 5_767 2_756
O12A Th1 O12B 72.89(11) 2_756 .
O12A Th1 O12B 76.10(11) . .
O11B Th1 O12B 77.96(10) 6_565 .
O11B Th1 O12B 117.25(11) 5_767 .
O12B Th1 O12B 138.71(15) 2_756 .
O12A Th1 O11A 138.58(11) 2_756 .
O12A Th1 O11A 114.70(10) . .
O11B Th1 O11A 75.06(10) 6_565 .
O11B Th1 O11A 73.33(10) 5_767 .
O12B Th1 O11A 73.39(11) 2_756 .
O12B Th1 O11A 145.98(11) . .
O12A Th1 O11A 114.70(10) 2_756 2_756
O12A Th1 O11A 138.58(11) . 2_756
O11B Th1 O11A 73.33(10) 6_565 2_756
O11B Th1 O11A 75.06(10) 5_767 2_756
O12B Th1 O11A 145.98(11) 2_756 2_756
O12B Th1 O11A 73.39(11) . 2_756
O11A Th1 O11A 79.28(15) . 2_756

loop_
_geom_bond_atom_site_label_1
_geom_bond_atom_site_label_2
_geom_bond_distance
_geom_bond_site_symmetry_2
O12B C1B 1.253(5) .
O12B Th1 2.433(3) .
O11B C1B 1.261(5) .
O11B Th1 2.379(3) 5_767
O11A C1A 1.245(5) .
O11A Th1 2.439(3) .
O12A C1A 1.262(5) 5_766
O12A Th1 2.358(3) .
C1A O12A 1.262(5) 5_766
C1A C2A 1.497(5) .
C2A C3A 1.384(6) .
C2A C4A 1.392(6) .
C3A C4A 1.380(6) 7_756
C1B C2B 1.495(5) .
C2B C4B 1.385(5) .
C2B C3B 1.387(6) .
C4A C3A 1.380(6) 7_756
C4B C3B 1.391(5) 2_656
C3B C4B 1.391(5) 2_656
Th1 O12A 2.358(3) 2_756
Th1 O11B 2.379(3) 6_565
Th1 O11B 2.379(3) 5_767
Th1 O12B 2.433(3) 2_756
Th1 O11A 2.439(3) 2_756
